data_1544142
loop_
_publ_author_name
'Milshtein, Jarrod D.'
'Kaur, Aman Preet'
'Casselman, Matthew D.'
'Kowalski, Jeffrey A.'
'Modekrutti, Subrahmanyam'
'Zhang, Peter L.'
'Harsha Attanayake, N.'
'Elliott, Corrine F.'
'Parkin, Sean R.'
'Risko, Chad'
'Brushett, Fikile R.'
'Odom, Susan A.'

_publ_section_title
;
 High current density, long duration cycling of soluble organic active
 species for non-aqueous redox flow batteries
;
_journal_issue 11
_journal_name_full 'Energy Environ. Sci.'
_journal_page_first 3531
_journal_paper_doi 10.1039/C6EE02027E
_journal_volume 9
_journal_year 2016
_chemical_formula_moiety 'C17 H19 N O2 S, B F4'
_chemical_formula_sum 'C17 H19 B F4 N O2 S'
_chemical_formula_weight 388.20
_space_group_crystal_system monoclinic
_space_group_IT_number 14
_space_group_name_Hall '-P 2ybc'
_space_group_name_H-M_alt 'P 1 21/c 1'
_symmetry_space_group_name_Hall '-P 2ybc'
_symmetry_space_group_name_H-M 'P 1 21/c 1'
_atom_sites_solution_hydrogens difmap
_atom_sites_solution_primary direct
_atom_sites_solution_secondary difmap
_audit_creation_method 'SHELXL-2014/7 and CIFFIX'
_audit_update_record
;
2016-07-11 deposited with the CCDC.
2016-09-15 downloaded from the CCDC.
;
_cell_angle_alpha 90
_cell_angle_beta 98.2495(8)
_cell_angle_gamma 90
_cell_formula_units_Z 4
_cell_length_a 7.0364(1)
_cell_length_b 12.4613(2)
_cell_length_c 19.4044(3)
_cell_measurement_reflns_used 4038
_cell_measurement_temperature 90.0(2)
_cell_measurement_theta_max 27.48
_cell_measurement_theta_min 1.00
_cell_volume 1683.82(4)
_computing_cell_refinement '<i>SCALEPACK</i> (Otwinowski & Minor, 2006)'
_computing_data_collection '<i>COLLECT</i> (Nonius, 1998)'
_computing_data_reduction '<i>DENZO-SMN</i> (Otwinowski & Minor, 2006)'
_computing_molecular_graphics '<i>XP in SHELXTL</i> (Sheldrick, 2008)'
_computing_publication_material '<i>SHELX</i> (Sheldrick, 2008) and <i>CIFFIX</i> (Parkin, 2013)'
_computing_structure_refinement '<i>SHELXL-2014/7</i> (Sheldrick, 2015b)'
_computing_structure_solution '<i>SHELXT</i> (Sheldrick, 2015a)'
_diffrn_ambient_temperature 90.0(2)
_diffrn_detector_area_resol_mean 9.1
_diffrn_measured_fraction_theta_full 1.000
_diffrn_measured_fraction_theta_max 1.000
_diffrn_measurement_device_type 'Nonius KappaCCD diffractometer'
_diffrn_measurement_method '\f and \w scans at fixed \c = 55\%'
_diffrn_radiation_type MoK\a
_diffrn_radiation_wavelength 0.71073
_diffrn_reflns_av_R_equivalents 0.0284
_diffrn_reflns_av_unetI/netI 0.0147
_diffrn_reflns_Laue_measured_fraction_full 1.000
_diffrn_reflns_Laue_measured_fraction_max 1.000
_diffrn_reflns_limit_h_max 9
_diffrn_reflns_limit_h_min -9
_diffrn_reflns_limit_k_max 16
_diffrn_reflns_limit_k_min -16
_diffrn_reflns_limit_l_max 25
_diffrn_reflns_limit_l_min -25
_diffrn_reflns_number 44852
_diffrn_reflns_point_group_measured_fraction_full 1.000
_diffrn_reflns_point_group_measured_fraction_max 1.000
_diffrn_reflns_theta_full 25.242
_diffrn_reflns_theta_max 27.493
_diffrn_reflns_theta_min 1.948
_diffrn_source 'fine-focus sealed-tube'
_exptl_absorpt_coefficient_mu 0.246
_exptl_absorpt_correction_T_max 0.968
_exptl_absorpt_correction_T_min 0.843
_exptl_absorpt_correction_type multi-scan
_exptl_absorpt_process_details '<i>SADABS</i> (Krause et al., 2015)'
_exptl_crystal_colour red-green
_exptl_crystal_density_diffrn 1.531
_exptl_crystal_description 'irregular block'
_exptl_crystal_F_000 804
_exptl_crystal_size_max 0.400
_exptl_crystal_size_mid 0.280
_exptl_crystal_size_min 0.120
_refine_diff_density_max 0.338
_refine_diff_density_min -0.277
_refine_diff_density_rms 0.050
_refine_ls_extinction_method none
_refine_ls_goodness_of_fit_ref 1.054
_refine_ls_hydrogen_treatment constr
_refine_ls_matrix_type full
_refine_ls_number_parameters 236
_refine_ls_number_reflns 3864
_refine_ls_number_restraints 0
_refine_ls_restrained_S_all 1.054
_refine_ls_R_factor_all 0.0423
_refine_ls_R_factor_gt 0.0357
_refine_ls_shift/su_max 0.001
_refine_ls_shift/su_mean 0.000
_refine_ls_structure_factor_coef Fsqd
_refine_ls_weighting_details 'w=1/[\s^2^(Fo^2^)+(0.0539P)^2^+0.6919P] where P=(Fo^2^+2Fc^2^)/3'
_refine_ls_weighting_scheme calc
_refine_ls_wR_factor_gt 0.0917
_refine_ls_wR_factor_ref 0.0959
_reflns_Friedel_coverage 0.000
_reflns_number_gt 3363
_reflns_number_total 3864
_reflns_threshold_expression 'I > 2\s(I)'
_cod_data_source_file c6ee02027e2.cif
_cod_data_source_block k16020
_cod_depositor_comments 'Adding full bibliography for 1544139--1544142.cif.'
_cod_database_code 1544142
_shelx_shelxl_version_number 2014/7
_shelx_space_group_comment
; 
The symmetry employed for this shelxl refinement is uniquely defined 
by the following loop, which should always be used as a source of 
symmetry information in preference to the above space-group names. 
They are only intended as comments. 
;
_shelx_estimated_absorpt_t_min 0.908
_shelx_estimated_absorpt_t_max 0.971
_exptl_absorpt_special_details
; 
In addition to absorption, multi-scan techniques also correct other slowly 
varying changes in scale factor over reciprocal space, such as those caused 
by x-ray beam inhomogeneity, goniometer imperfection, crystal decomposition, 
crystal longer than the x-ray beam cross section, absorption by the crystal 
mount etc.  These account, by and large, for much of the difference between 
estimated values of Tmin and Tmax and the _exptl_absorpt_correction_ values. 
;

loop_
_space_group_symop_operation_xyz
'x, y, z'
'-x, y+1/2, -z+1/2'
'-x, -y, -z'
'x, -y-1/2, z-1/2'

loop_
_atom_site_label
_atom_site_type_symbol
_atom_site_fract_x
_atom_site_fract_y
_atom_site_fract_z
_atom_site_U_iso_or_equiv
_atom_site_adp_type
_atom_site_occupancy
_atom_site_site_symmetry_order
_atom_site_calc_flag
_atom_site_refinement_flags_posn
_atom_site_refinement_flags_adp
N1 N 0.23010(15) 0.40157(9) 0.42486(6) 0.0194(2) Uani 1 1 d . .
S1 S 0.27931(5) 0.52894(3) 0.56599(2) 0.02176(10) Uani 1 1 d . .
O1 O 0.48091(14) 0.26609(8) 0.34758(5) 0.0232(2) Uani 1 1 d . .
O2 O 0.84317(14) 0.16462(8) 0.39393(5) 0.0239(2) Uani 1 1 d . .
C1 C 0.29199(18) 0.3447(1) 0.48590(7) 0.0198(3) Uani 1 1 d . .
C2 C 0.33613(19) 0.23404(11) 0.48328(7) 0.0226(3) Uani 1 1 d . .
H2A H 0.3270 0.1988 0.4395 0.027 Uiso 1 1 calc R U
C3 C 0.39205(19) 0.17728(11) 0.54342(7) 0.0244(3) Uani 1 1 d . .
H3A H 0.4224 0.1033 0.5405 0.029 Uiso 1 1 calc R U
C4 C 0.4055(2) 0.22590(11) 0.60906(7) 0.0255(3) Uani 1 1 d . .
H4A H 0.4412 0.1850 0.6502 0.031 Uiso 1 1 calc R U
C5 C 0.36638(19) 0.33343(11) 0.61321(7) 0.0244(3) Uani 1 1 d . .
H5A H 0.3745 0.3669 0.6575 0.029 Uiso 1 1 calc R U
C6 C 0.31462(18) 0.39424(11) 0.55260(7) 0.0210(3) Uani 1 1 d . .
C7 C 0.22645(18) 0.57781(11) 0.48220(7) 0.0206(3) Uani 1 1 d . .
C8 C 0.19778(19) 0.68903(11) 0.47743(7) 0.0237(3) Uani 1 1 d . .
H8A H 0.2144 0.7315 0.5185 0.028 Uiso 1 1 calc R U
C9 C 0.1458(2) 0.73724(11) 0.41377(7) 0.0245(3) Uani 1 1 d . .
H9A H 0.1284 0.8128 0.4106 0.029 Uiso 1 1 calc R U
C10 C 0.11885(19) 0.67339(11) 0.35349(7) 0.0240(3) Uani 1 1 d . .
H10A H 0.0804 0.7062 0.3095 0.029 Uiso 1 1 calc R U
C11 C 0.14722(19) 0.56421(11) 0.35712(7) 0.0216(3) Uani 1 1 d . .
H11A H 0.1291 0.5229 0.3155 0.026 Uiso 1 1 calc R U
C12 C 0.20290(18) 0.51229(10) 0.42174(7) 0.0196(3) Uani 1 1 d . .
C13 C 0.17442(19) 0.33971(10) 0.35928(7) 0.0207(3) Uani 1 1 d . .
H13A H 0.0603 0.3739 0.3323 0.025 Uiso 1 1 calc R U
H13B H 0.1376 0.2661 0.3714 0.025 Uiso 1 1 calc R U
C14 C 0.33180(19) 0.33262(11) 0.31373(7) 0.0223(3) Uani 1 1 d . .
H14A H 0.2800 0.3019 0.2678 0.027 Uiso 1 1 calc R U
H14B H 0.3826 0.4051 0.3062 0.027 Uiso 1 1 calc R U
C15 C 0.6091(2) 0.22879(12) 0.30215(7) 0.0258(3) Uani 1 1 d . .
H15A H 0.7022 0.2859 0.2950 0.031 Uiso 1 1 calc R U
H15B H 0.5363 0.2096 0.2563 0.031 Uiso 1 1 calc R U
C16 C 0.7132(2) 0.13222(11) 0.33460(7) 0.0256(3) Uani 1 1 d . .
H16A H 0.6199 0.0800 0.3486 0.031 Uiso 1 1 calc R U
H16B H 0.7846 0.0970 0.3004 0.031 Uiso 1 1 calc R U
C17 C 0.9092(2) 0.07501(12) 0.43552(8) 0.0285(3) Uani 1 1 d . .
H17A H 1.0035 0.0988 0.4747 0.043 Uiso 1 1 calc R U
H17B H 0.9693 0.0233 0.4073 0.043 Uiso 1 1 calc R U
H17C H 0.8005 0.0410 0.4533 0.043 Uiso 1 1 calc R U
B1 B 0.2217(2) 0.00111(13) 0.29759(8) 0.0251(3) Uani 1 1 d . .
F1 F 0.14635(13) 0.10402(7) 0.28888(5) 0.0325(2) Uani 1 1 d . .
F2 F 0.07237(13) -0.07365(7) 0.28375(5) 0.0342(2) Uani 1 1 d . .
F3 F 0.31158(14) -0.01221(8) 0.36563(5) 0.0382(2) Uani 1 1 d . .
F4 F 0.35315(15) -0.01383(9) 0.25133(6) 0.0449(3) Uani 1 1 d . .

loop_
_atom_site_aniso_label
_atom_site_aniso_U_11
_atom_site_aniso_U_22
_atom_site_aniso_U_33
_atom_site_aniso_U_23
_atom_site_aniso_U_13
_atom_site_aniso_U_12
N1 0.0191(5) 0.0209(5) 0.0180(5) -0.0001(4) 0.0015(4) -0.0014(4)
S1 0.02312(18) 0.02386(17) 0.01795(17) -0.00115(11) 0.00179(12) -0.00009(12)
O1 0.0243(5) 0.0270(5) 0.0181(4) -0.0001(4) 0.0022(4) 0.0037(4)
O2 0.0254(5) 0.0228(5) 0.0223(5) 0.0002(4) -0.0009(4) -0.0010(4)
C1 0.0170(6) 0.0230(6) 0.0195(6) 0.0016(5) 0.0028(5) -0.0015(5)
C2 0.0224(6) 0.0226(6) 0.0225(6) 0.0005(5) 0.0026(5) -0.0023(5)
C3 0.0244(7) 0.0219(6) 0.0264(7) 0.0032(5) 0.0018(5) -0.0017(5)
C4 0.0250(7) 0.0283(7) 0.0226(6) 0.0057(5) 0.0011(5) -0.0011(5)
C5 0.0247(7) 0.0294(7) 0.0186(6) 0.0009(5) 0.0015(5) -0.0018(5)
C6 0.0177(6) 0.0238(6) 0.0213(6) 0.0012(5) 0.0013(5) -0.0022(5)
C7 0.0184(6) 0.0231(6) 0.0202(6) -0.0007(5) 0.0026(5) -0.0010(5)
C8 0.0232(6) 0.0236(6) 0.0242(7) -0.0030(5) 0.0029(5) -0.0011(5)
C9 0.0238(7) 0.0216(6) 0.0276(7) 0.0010(5) 0.0022(5) 0.0006(5)
C10 0.0227(6) 0.0255(7) 0.0232(7) 0.0024(5) 0.0015(5) 0.0004(5)
C11 0.0205(6) 0.0235(6) 0.0206(6) -0.0002(5) 0.0017(5) -0.0010(5)
C12 0.0155(6) 0.0214(6) 0.0217(6) 0.0005(5) 0.0021(5) -0.0001(5)
C13 0.0227(6) 0.0204(6) 0.0180(6) -0.0016(5) -0.0007(5) -0.0026(5)
C14 0.0254(7) 0.0224(6) 0.0184(6) 0.0000(5) 0.0012(5) 0.0016(5)
C15 0.0290(7) 0.0296(7) 0.0190(6) -0.0028(5) 0.0044(5) 0.0019(6)
C16 0.0265(7) 0.0262(7) 0.0228(7) -0.0050(5) -0.0008(5) 0.0014(5)
C17 0.0315(7) 0.0246(7) 0.0282(7) 0.0041(6) 0.0007(6) 0.0015(6)
B1 0.0268(8) 0.0232(7) 0.0245(7) 0.0009(6) 0.0012(6) 0.0019(6)
F1 0.0354(5) 0.0229(4) 0.0371(5) -0.0005(3) -0.0013(4) 0.0032(4)
F2 0.0379(5) 0.0284(4) 0.0335(5) 0.0016(4) -0.0046(4) -0.0085(4)
F3 0.0359(5) 0.0417(5) 0.0327(5) 0.0098(4) -0.0099(4) -0.0059(4)
F4 0.0444(6) 0.0445(6) 0.0499(6) -0.0118(5) 0.0208(5) 0.0010(5)

loop_
_atom_type_symbol
_atom_type_description
_atom_type_scat_dispersion_real
_atom_type_scat_dispersion_imag
_atom_type_scat_source
C C 0.0033 0.0016 'International Tables Vol C Tables 4.2.6.8 and 6.1.1.4'
H H 0.0000 0.0000 'International Tables Vol C Tables 4.2.6.8 and 6.1.1.4'
B B 0.0013 0.0007 'International Tables Vol C Tables 4.2.6.8 and 6.1.1.4'
N N 0.0061 0.0033 'International Tables Vol C Tables 4.2.6.8 and 6.1.1.4'
O O 0.0106 0.0060 'International Tables Vol C Tables 4.2.6.8 and 6.1.1.4'
F F 0.0171 0.0103 'International Tables Vol C Tables 4.2.6.8 and 6.1.1.4'
S S 0.1246 0.1234 'International Tables Vol C Tables 4.2.6.8 and 6.1.1.4'

loop_
_geom_angle_atom_site_label_1
_geom_angle_atom_site_label_2
_geom_angle_atom_site_label_3
_geom_angle
C12 N1 C1 124.34(11)
C12 N1 C13 117.21(10)
C1 N1 C13 118.28(11)
C6 S1 C7 102.60(6)
C14 O1 C15 113.24(10)
C17 O2 C16 110.96(11)
N1 C1 C2 120.49(12)
N1 C1 C6 122.19(12)
C2 C1 C6 117.32(12)
C3 C2 C1 120.58(13)
C3 C2 H2A 119.7
C1 C2 H2A 119.7
C2 C3 C4 121.56(13)
C2 C3 H3A 119.2
C4 C3 H3A 119.2
C5 C4 C3 119.18(13)
C5 C4 H4A 120.4
C3 C4 H4A 120.4
C4 C5 C6 120.55(13)
C4 C5 H5A 119.7
C6 C5 H5A 119.7
C5 C6 C1 120.69(12)
C5 C6 S1 115.21(10)
C1 C6 S1 124.1(1)
C8 C7 C12 121.03(12)
C8 C7 S1 114.87(10)
C12 C7 S1 124.02(10)
C9 C8 C7 120.57(13)
C9 C8 H8A 119.7
C7 C8 H8A 119.7
C8 C9 C10 119.15(13)
C8 C9 H9A 120.4
C10 C9 H9A 120.4
C11 C10 C9 121.09(13)
C11 C10 H10A 119.5
C9 C10 H10A 119.5
C10 C11 C12 121.14(12)
C10 C11 H11A 119.4
C12 C11 H11A 119.4
N1 C12 C11 120.67(12)
N1 C12 C7 122.33(12)
C11 C12 C7 117.00(12)
N1 C13 C14 113.79(10)
N1 C13 H13A 108.8
C14 C13 H13A 108.8
N1 C13 H13B 108.8
C14 C13 H13B 108.8
H13A C13 H13B 107.7
O1 C14 C13 108.48(10)
O1 C14 H14A 110.0
C13 C14 H14A 110.0
O1 C14 H14B 110.0
C13 C14 H14B 110.0
H14A C14 H14B 108.4
O1 C15 C16 108.43(11)
O1 C15 H15A 110.0
C16 C15 H15A 110.0
O1 C15 H15B 110.0
C16 C15 H15B 110.0
H15A C15 H15B 108.4
O2 C16 C15 109.31(11)
O2 C16 H16A 109.8
C15 C16 H16A 109.8
O2 C16 H16B 109.8
C15 C16 H16B 109.8
H16A C16 H16B 108.3
O2 C17 H17A 109.5
O2 C17 H17B 109.5
H17A C17 H17B 109.5
O2 C17 H17C 109.5
H17A C17 H17C 109.5
H17B C17 H17C 109.5
F1 B1 F3 109.86(12)
F1 B1 F4 108.82(13)
F3 B1 F4 110.06(12)
F1 B1 F2 109.15(12)
F3 B1 F2 109.23(12)
F4 B1 F2 109.70(12)

loop_
_geom_bond_atom_site_label_1
_geom_bond_atom_site_label_2
_geom_bond_distance
N1 C12 1.3931(17)
N1 C1 1.3953(16)
N1 C13 1.4912(16)
S1 C6 1.7220(14)
S1 C7 1.7259(13)
O1 C14 1.4220(16)
O1 C15 1.4266(16)
O2 C17 1.4165(16)
O2 C16 1.4221(16)
C1 C2 1.4161(18)
C1 C6 1.4221(18)
C2 C3 1.3730(19)
C2 H2A 0.9500
C3 C4 1.401(2)
C3 H3A 0.9500
C4 C5 1.373(2)
C4 H4A 0.9500
C5 C6 1.4026(18)
C5 H5A 0.9500
C7 C8 1.4017(19)
C7 C12 1.4194(18)
C8 C9 1.3751(19)
C8 H8A 0.9500
C9 C10 1.4049(19)
C9 H9A 0.9500
C10 C11 1.3754(19)
C10 H10A 0.9500
C11 C12 1.4154(18)
C11 H11A 0.9500
C13 C14 1.5154(18)
C13 H13A 0.9900
C13 H13B 0.9900
C14 H14A 0.9900
C14 H14B 0.9900
C15 C16 1.4997(19)
C15 H15A 0.9900
C15 H15B 0.9900
C16 H16A 0.9900
C16 H16B 0.9900
C17 H17A 0.9800
C17 H17B 0.9800
C17 H17C 0.9800
B1 F1 1.3887(18)
B1 F3 1.3895(18)
B1 F4 1.3908(19)
B1 F2 1.4010(18)

loop_
_geom_torsion_atom_site_label_1
_geom_torsion_atom_site_label_2
_geom_torsion_atom_site_label_3
_geom_torsion_atom_site_label_4
_geom_torsion
C12 N1 C1 C2 -172.99(12)
C13 N1 C1 C2 12.02(18)
C12 N1 C1 C6 6.62(19)
C13 N1 C1 C6 -168.37(11)
N1 C1 C2 C3 -178.22(12)
C6 C1 C2 C3 2.15(19)
C1 C2 C3 C4 0.7(2)
C2 C3 C4 C5 -1.6(2)
C3 C4 C5 C6 -0.3(2)
C4 C5 C6 C1 3.3(2)
C4 C5 C6 S1 -177.52(11)
N1 C1 C6 C5 176.28(12)
C2 C1 C6 C5 -4.10(19)
N1 C1 C6 S1 -2.86(18)
C2 C1 C6 S1 176.75(10)
C7 S1 C6 C5 178.21(10)
C7 S1 C6 C1 -2.60(13)
C6 S1 C7 C8 -177.62(10)
C6 S1 C7 C12 5.53(13)
C12 C7 C8 C9 0.1(2)
S1 C7 C8 C9 -176.91(11)
C7 C8 C9 C10 1.0(2)
C8 C9 C10 C11 -1.3(2)
C9 C10 C11 C12 0.6(2)
C1 N1 C12 C11 177.40(12)
C13 N1 C12 C11 -7.56(17)
C1 N1 C12 C7 -3.49(19)
C13 N1 C12 C7 171.55(12)
C10 C11 C12 N1 179.60(12)
C10 C11 C12 C7 0.45(19)
C8 C7 C12 N1 -179.90(12)
S1 C7 C12 N1 -3.23(18)
C8 C7 C12 C11 -0.76(19)
S1 C7 C12 C11 175.91(10)
C12 N1 C13 C14 86.85(14)
C1 N1 C13 C14 -97.80(13)
C15 O1 C14 C13 163.18(11)
N1 C13 C14 O1 69.30(13)
C14 O1 C15 C16 -160.30(11)
C17 O2 C16 C15 165.72(11)
O1 C15 C16 O2 -69.93(14)
